data_2232719
loop_
_publ_author_name
'Zhong, Yan'
'Zhang, XiaoPing'
'Wu, Bin'

_publ_section_title
;
 (<i>E</i>)-1-{4-[Bis(4-fluorophenyl)methyl]piperazin-1-yl}-3-(4-ethoxyphenyl)prop-2-en-1-one
;
_journal_issue 12
_journal_name_full 'Acta Crystallographica Section E'
_journal_page_first o3342
_journal_paper_doi 10.1107/S160053681104801X
_journal_volume 67
_journal_year 2011
_chemical_formula_iupac 'C28 H28 F2 N2 O2'
_chemical_formula_moiety 'C28 H28 F2 N2 O2'
_chemical_formula_sum 'C28 H28 F2 N2 O2'
_chemical_formula_weight 462.52
_chemical_name_systematic
;
(<i>E</i>)-1-{4-[Bis(4-fluorophenyl)methyl]piperazin-1-yl}-3-(4-
ethoxyphenyl)prop-2-en-1-one
;
_space_group_IT_number 14
_symmetry_cell_setting monoclinic
_symmetry_space_group_name_Hall '-P 2yn'
_symmetry_space_group_name_H-M 'P 1 21/n 1'
_atom_sites_solution_hydrogens geom
_atom_sites_solution_primary direct
_atom_sites_solution_secondary difmap
_audit_creation_method SHELXL-97
_cell_angle_alpha 90.00
_cell_angle_beta 100.04(3)
_cell_angle_gamma 90.00
_cell_formula_units_Z 4
_cell_length_a 10.227(2)
_cell_length_b 11.897(2)
_cell_length_c 20.149(4)
_cell_measurement_reflns_used 25
_cell_measurement_temperature 293(2)
_cell_measurement_theta_max 13
_cell_measurement_theta_min 9
_cell_volume 2414.0(8)
_computing_cell_refinement 'CAD-4 EXPRESS (Enraf--Nonius, 1994)'
_computing_data_collection 'CAD-4 EXPRESS (Enraf--Nonius, 1994)'
_computing_data_reduction 'XCAD4 (Harms & Wocadlo, 1995)'
_computing_molecular_graphics 'SHELXTL (Sheldrick, 2008)'
_computing_publication_material 'SHELXL97 (Sheldrick, 2008)'
_computing_structure_refinement 'SHELXL97 (Sheldrick, 2008)'
_computing_structure_solution 'SHELXS97 (Sheldrick, 2008)'
_diffrn_ambient_temperature 293(2)
_diffrn_measured_fraction_theta_full 0.999
_diffrn_measured_fraction_theta_max 0.999
_diffrn_measurement_device_type 'Enraf--Nonius CAD-4'
_diffrn_measurement_method \w/2\q
_diffrn_radiation_monochromator graphite
_diffrn_radiation_source 'fine-focus sealed tube'
_diffrn_radiation_type MoK\a
_diffrn_radiation_wavelength 0.71073
_diffrn_reflns_av_R_equivalents 0.0365
_diffrn_reflns_av_sigmaI/netI 0.0417
_diffrn_reflns_limit_h_max 12
_diffrn_reflns_limit_h_min 0
_diffrn_reflns_limit_k_max 14
_diffrn_reflns_limit_k_min 0
_diffrn_reflns_limit_l_max 23
_diffrn_reflns_limit_l_min -24
_diffrn_reflns_number 4698
_diffrn_reflns_theta_full 25.38
_diffrn_reflns_theta_max 25.38
_diffrn_reflns_theta_min 2.00
_diffrn_standards_decay_% 1
_diffrn_standards_interval_count 200
_diffrn_standards_interval_time 120
_diffrn_standards_number 3
_exptl_absorpt_coefficient_mu 0.091
_exptl_absorpt_correction_type none
_exptl_crystal_colour colorless
_exptl_crystal_density_diffrn 1.273
_exptl_crystal_density_method 'not measured'
_exptl_crystal_description block
_exptl_crystal_F_000 976
_exptl_crystal_size_max 0.30
_exptl_crystal_size_mid 0.20
_exptl_crystal_size_min 0.20
_refine_diff_density_max 0.582
_refine_diff_density_min -0.238
_refine_ls_extinction_method none
_refine_ls_goodness_of_fit_ref 1.001
_refine_ls_hydrogen_treatment constr
_refine_ls_matrix_type full
_refine_ls_number_parameters 307
_refine_ls_number_reflns 4436
_refine_ls_number_restraints 8
_refine_ls_restrained_S_all 1.011
_refine_ls_R_factor_all 0.1164
_refine_ls_R_factor_gt 0.0604
_refine_ls_shift/su_max 0.000
_refine_ls_shift/su_mean 0.000
_refine_ls_structure_factor_coef Fsqd
_refine_ls_weighting_details 'calc w=1/[\s^2^(Fo^2^)+(0.1000P)^2^+0.0900P] where P=(Fo^2^+2Fc^2^)/3'
_refine_ls_weighting_scheme calc
_refine_ls_wR_factor_gt 0.1583
_refine_ls_wR_factor_ref 0.1871
_reflns_number_gt 2454
_reflns_number_total 4436
_reflns_threshold_expression I>2\s(I)
_cod_data_source_file hb6495.cif
_cod_data_source_block I
_cod_original_sg_symbol_H-M 'P 21/n'
_cod_database_code 2232719
_cod_database_fobs_code 2232719

loop_
_symmetry_equiv_pos_as_xyz
'x, y, z'
'-x+1/2, y+1/2, -z+1/2'
'-x, -y, -z'
'x-1/2, -y-1/2, z-1/2'

loop_
_atom_site_type_symbol
_atom_site_label
_atom_site_fract_x
_atom_site_fract_y
_atom_site_fract_z
_atom_site_U_iso_or_equiv
_atom_site_adp_type
_atom_site_calc_flag
_atom_site_refinement_flags
_atom_site_occupancy
_atom_site_symmetry_multiplicity
N N1 0.7132(2) 0.55000(19) 0.14805(11) 0.0548(6) Uani d . 1 1
O O1 0.56644(19) 0.84300(16) -0.00661(11) 0.0693(6) Uani d U 1 1
F F1 1.1646(2) 0.3281(2) 0.36341(10) 0.1089(8) Uani d . 1 1
C C1 0.8741(3) 0.5005(3) 0.31912(15) 0.0699(8) Uani d . 1 1
H H1A 0.8292 0.5566 0.3382 0.084 Uiso calc R 1 1
N N2 0.7122(2) 0.71486(19) 0.04413(12) 0.0616(6) Uani d . 1 1
O O2 1.0363(2) 1.4223(2) 0.07819(13) 0.0929(7) Uani d U 1 1
F F2 0.3037(2) 0.1832(2) 0.22049(13) 0.1311(10) Uani d . 1 1
C C2 0.9889(3) 0.4553(3) 0.35609(16) 0.0807(10) Uani d . 1 1
H H2A 1.0218 0.4806 0.3995 0.097 Uiso calc R 1 1
C C3 1.0521(3) 0.3731(3) 0.32737(17) 0.0744(9) Uani d . 1 1
C C4 1.0074(3) 0.3339(3) 0.26406(16) 0.0733(9) Uani d . 1 1
H H4A 1.0528 0.2776 0.2455 0.088 Uiso calc R 1 1
C C5 0.8921(3) 0.3803(3) 0.22795(15) 0.0696(8) Uani d . 1 1
H H5A 0.8596 0.3541 0.1847 0.084 Uiso calc R 1 1
C C6 0.8251(3) 0.4642(2) 0.25486(14) 0.0574(7) Uani d . 1 1
C C7 0.5877(3) 0.4256(3) 0.21433(14) 0.0620(8) Uani d . 1 1
C C8 0.5638(3) 0.3419(3) 0.16599(16) 0.0692(8) Uani d . 1 1
H H8A 0.6143 0.3401 0.1318 0.083 Uiso calc R 1 1
C C9 0.4676(3) 0.2613(3) 0.16697(19) 0.0814(10) Uani d . 1 1
H H9A 0.4505 0.2074 0.1332 0.098 Uiso calc R 1 1
C C10 0.3985(3) 0.2628(4) 0.2187(2) 0.0887(12) Uani d . 1 1
C C11 0.4166(4) 0.3418(4) 0.2671(2) 0.1001(13) Uani d . 1 1
H H11A 0.3666 0.3410 0.3015 0.120 Uiso calc R 1 1
C C12 0.5114(3) 0.4248(4) 0.26493(17) 0.0819(10) Uani d . 1 1
H H12A 0.5239 0.4805 0.2978 0.098 Uiso calc R 1 1
C C13 0.6959(3) 0.5127(3) 0.21574(13) 0.0617(8) Uani d . 1 1
H H13A 0.6720 0.5784 0.2404 0.074 Uiso calc R 1 1
C C14 0.5897(3) 0.5936(2) 0.10899(14) 0.0616(8) Uani d . 1 1
H H14A 0.5601 0.6579 0.1321 0.074 Uiso calc R 1 1
H H14B 0.5214 0.5363 0.1053 0.074 Uiso calc R 1 1
C C15 0.6098(3) 0.6283(2) 0.03945(15) 0.0648(8) Uani d . 1 1
H H15A 0.6360 0.5635 0.0156 0.078 Uiso calc R 1 1
H H15B 0.5271 0.6570 0.0142 0.078 Uiso calc R 1 1
C C16 0.8365(3) 0.6765(3) 0.08475(15) 0.0651(8) Uani d . 1 1
H H16A 0.9008 0.7372 0.0898 0.078 Uiso calc R 1 1
H H16B 0.8721 0.6147 0.0620 0.078 Uiso calc R 1 1
C C17 0.8146(3) 0.6384(2) 0.15362(14) 0.0623(8) Uani d . 1 1
H H17A 0.8975 0.6101 0.1790 0.075 Uiso calc R 1 1
H H17B 0.7869 0.7019 0.1779 0.075 Uiso calc R 1 1
C C18 0.6794(3) 0.8217(2) 0.02320(13) 0.0547(7) Uani d U 1 1
C C19 0.7819(3) 0.9100(2) 0.03716(14) 0.0587(7) Uani d . 1 1
H H19A 0.8700 0.8902 0.0524 0.070 Uiso calc R 1 1
C C20 0.7490(3) 1.0179(2) 0.02810(13) 0.0584(7) Uani d . 1 1
H H20A 0.6601 1.0318 0.0109 0.070 Uiso calc R 1 1
C C21 0.8321(3) 1.1167(2) 0.04123(14) 0.0568(7) Uani d . 1 1
C C22 0.7743(3) 1.2220(2) 0.02963(16) 0.0726(9) Uani d . 1 1
H H22A 0.6839 1.2261 0.0124 0.087 Uiso calc R 1 1
C C23 0.8435(4) 1.3196(3) 0.04231(18) 0.0823(9) Uani d U 1 1
H H23A 0.8003 1.3884 0.0344 0.099 Uiso calc R 1 1
C C24 0.9746(4) 1.3163(3) 0.06624(15) 0.0720(8) Uani d U 1 1
C C25 1.0407(3) 1.2158(3) 0.07832(16) 0.0734(8) Uani d U 1 1
H H25A 1.1316 1.2141 0.0944 0.088 Uiso calc R 1 1
C C26 0.9671(3) 1.1144(3) 0.06569(15) 0.0724(9) Uani d . 1 1
H H26A 1.0102 1.0457 0.0740 0.087 Uiso calc R 1 1
C C27 1.1649(3) 1.4225(3) 0.11139(18) 0.0893(10) Uani d U 1 1
H H27A 1.2226 1.3913 0.0827 0.107 Uiso calc R 1 1
H H27B 1.1727 1.3767 0.1517 0.107 Uiso calc R 1 1
C C28 1.2053(4) 1.5424(3) 0.1301(2) 0.1015(12) Uani d U 1 1
H H28A 1.2952 1.5435 0.1540 0.152 Uiso calc R 1 1
H H28B 1.1475 1.5729 0.1584 0.152 Uiso calc R 1 1
H H28C 1.1990 1.5869 0.0899 0.152 Uiso calc R 1 1

loop_
_atom_site_aniso_label
_atom_site_aniso_U_11
_atom_site_aniso_U_22
_atom_site_aniso_U_33
_atom_site_aniso_U_12
_atom_site_aniso_U_13
_atom_site_aniso_U_23
N1 0.0533(13) 0.0566(14) 0.0538(13) 0.0010(11) 0.0074(10) 0.0031(11)
O1 0.0608(12) 0.0615(13) 0.0772(14) 0.0057(10) -0.0114(10) 0.0069(10)
F1 0.0855(14) 0.150(2) 0.0849(14) 0.0211(14) -0.0016(11) 0.0355(14)
C1 0.081(2) 0.075(2) 0.0536(18) -0.0019(18) 0.0120(16) -0.0040(16)
N2 0.0577(14) 0.0526(14) 0.0705(16) 0.0017(12) 0.0001(12) 0.0116(12)
O2 0.0900(16) 0.0816(13) 0.1009(18) -0.0015(12) -0.0001(14) 0.0015(14)
F2 0.0902(15) 0.152(2) 0.145(2) -0.0403(16) 0.0027(14) 0.0606(17)
C2 0.084(2) 0.106(3) 0.0476(18) -0.004(2) 0.0005(17) 0.0058(18)
C3 0.062(2) 0.097(3) 0.064(2) 0.0043(19) 0.0075(17) 0.0287(19)
C4 0.073(2) 0.086(2) 0.063(2) 0.0126(18) 0.0179(17) 0.0065(18)
C5 0.071(2) 0.085(2) 0.0518(17) 0.0085(18) 0.0091(15) -0.0014(16)
C6 0.0575(17) 0.0670(19) 0.0490(16) -0.0017(15) 0.0127(13) 0.0056(14)
C7 0.0571(17) 0.076(2) 0.0537(17) 0.0067(16) 0.0131(14) 0.0116(16)
C8 0.068(2) 0.070(2) 0.071(2) 0.0031(17) 0.0151(16) 0.0110(17)
C9 0.074(2) 0.072(2) 0.091(3) -0.0020(19) -0.006(2) 0.0147(19)
C10 0.062(2) 0.109(3) 0.092(3) -0.013(2) 0.004(2) 0.039(2)
C11 0.064(2) 0.156(4) 0.084(3) -0.005(3) 0.022(2) 0.037(3)
C12 0.069(2) 0.115(3) 0.063(2) 0.003(2) 0.0155(17) 0.0078(19)
C13 0.0646(18) 0.0692(19) 0.0530(17) 0.0027(16) 0.0144(14) -0.0034(15)
C14 0.0557(17) 0.0574(18) 0.070(2) 0.0026(14) 0.0063(14) 0.0019(15)
C15 0.0612(18) 0.0597(18) 0.0684(19) -0.0020(15) -0.0025(15) 0.0067(15)
C16 0.0544(17) 0.0619(18) 0.077(2) 0.0050(15) 0.0059(15) 0.0160(16)
C17 0.0557(17) 0.0654(19) 0.0620(18) 0.0022(15) -0.0007(14) 0.0033(15)
C18 0.0622(17) 0.0511(16) 0.0503(16) 0.0084(14) 0.0086(13) 0.0030(13)
C19 0.0533(16) 0.0616(19) 0.0610(18) 0.0023(15) 0.0090(14) 0.0068(14)
C20 0.0637(18) 0.0586(19) 0.0500(16) 0.0062(15) 0.0022(13) 0.0006(13)
C21 0.0626(18) 0.0588(18) 0.0487(16) 0.0012(15) 0.0089(13) -0.0020(13)
C22 0.082(2) 0.058(2) 0.073(2) -0.0019(18) 0.0001(17) -0.0073(16)
C23 0.0947(18) 0.061(2) 0.085(2) 0.0049(15) -0.0021(19) -0.0068(17)
C24 0.0920(18) 0.0696(16) 0.0567(18) -0.0033(14) 0.0191(16) -0.0031(15)
C25 0.0616(17) 0.0872(16) 0.072(2) -0.0051(15) 0.0132(16) -0.0012(17)
C26 0.073(2) 0.071(2) 0.073(2) 0.0035(18) 0.0149(17) -0.0009(17)
C27 0.077(2) 0.111(2) 0.082(2) -0.013(2) 0.020(2) -0.004(2)
C28 0.085(2) 0.103(2) 0.112(3) -0.016(2) 0.007(2) -0.015(2)

loop_
_atom_type_symbol
_atom_type_description
_atom_type_scat_dispersion_real
_atom_type_scat_dispersion_imag
_atom_type_scat_source
C C 0.0033 0.0016 'International Tables Vol C Tables 4.2.6.8 and 6.1.1.4'
H H 0.0000 0.0000 'International Tables Vol C Tables 4.2.6.8 and 6.1.1.4'
N N 0.0061 0.0033 'International Tables Vol C Tables 4.2.6.8 and 6.1.1.4'
O O 0.0106 0.0060 'International Tables Vol C Tables 4.2.6.8 and 6.1.1.4'
F F 0.0171 0.0103 'International Tables Vol C Tables 4.2.6.8 and 6.1.1.4'

loop_
_geom_angle_atom_site_label_1
_geom_angle_atom_site_label_2
_geom_angle_atom_site_label_3
_geom_angle
C14 N1 C17 108.6(2)
C14 N1 C13 111.9(2)
C17 N1 C13 110.0(2)
C6 C1 C2 121.4(3)
C6 C1 H1A 119.3
C2 C1 H1A 119.3
C18 N2 C16 127.5(2)
C18 N2 C15 120.2(2)
C16 N2 C15 111.1(2)
C27 O2 C24 116.6(3)
C3 C2 C1 118.2(3)
C3 C2 H2A 120.9
C1 C2 H2A 120.9
C2 C3 F1 118.6(3)
C2 C3 C4 122.7(3)
F1 C3 C4 118.8(3)
C3 C4 C5 118.2(3)
C3 C4 H4A 120.9
C5 C4 H4A 120.9
C6 C5 C4 121.2(3)
C6 C5 H5A 119.4
C4 C5 H5A 119.4
C1 C6 C5 118.3(3)
C1 C6 C13 120.5(3)
C5 C6 C13 121.1(3)
C8 C7 C12 117.3(3)
C8 C7 C13 123.0(3)
C12 C7 C13 119.6(3)
C9 C8 C7 122.0(3)
C9 C8 H8A 119.0
C7 C8 H8A 119.0
C10 C9 C8 118.1(4)
C10 C9 H9A 120.9
C8 C9 H9A 120.9
C11 C10 C9 122.8(4)
C11 C10 F2 118.4(4)
C9 C10 F2 118.7(4)
C10 C11 C12 118.8(4)
C10 C11 H11A 120.6
C12 C11 H11A 120.6
C7 C12 C11 120.9(4)
C7 C12 H12A 119.6
C11 C12 H12A 119.6
N1 C13 C7 113.2(2)
N1 C13 C6 111.0(2)
C7 C13 C6 108.4(2)
N1 C13 H13A 108.0
C7 C13 H13A 108.0
C6 C13 H13A 108.0
N1 C14 C15 110.6(2)
N1 C14 H14A 109.5
C15 C14 H14A 109.5
N1 C14 H14B 109.5
C15 C14 H14B 109.5
H14A C14 H14B 108.1
N2 C15 C14 110.2(2)
N2 C15 H15A 109.6
C14 C15 H15A 109.6
N2 C15 H15B 109.6
C14 C15 H15B 109.6
H15A C15 H15B 108.1
N2 C16 C17 110.7(2)
N2 C16 H16A 109.5
C17 C16 H16A 109.5
N2 C16 H16B 109.5
C17 C16 H16B 109.5
H16A C16 H16B 108.1
N1 C17 C16 111.1(2)
N1 C17 H17A 109.4
C16 C17 H17A 109.4
N1 C17 H17B 109.4
C16 C17 H17B 109.4
H17A C17 H17B 108.0
O1 C18 N2 120.2(3)
O1 C18 C19 121.4(2)
N2 C18 C19 118.5(2)
C20 C19 C18 120.4(3)
C20 C19 H19A 119.8
C18 C19 H19A 119.8
C19 C20 C21 129.2(3)
C19 C20 H20A 115.4
C21 C20 H20A 115.4
C26 C21 C22 116.6(3)
C26 C21 C20 124.5(3)
C22 C21 C20 118.9(3)
C23 C22 C21 123.1(3)
C23 C22 H22A 118.4
C21 C22 H22A 118.4
C24 C23 C22 119.7(3)
C24 C23 H23A 120.1
C22 C23 H23A 120.1
C23 C24 C25 121.2(3)
C23 C24 O2 115.0(3)
C25 C24 O2 123.8(3)
C24 C25 C26 118.6(3)
C24 C25 H25A 120.7
C26 C25 H25A 120.7
C21 C26 C25 120.8(3)
C21 C26 H26A 119.6
C25 C26 H26A 119.6
O2 C27 C28 108.7(3)
O2 C27 H27A 109.9
C28 C27 H27A 109.9
O2 C27 H27B 109.9
C28 C27 H27B 109.9
H27A C27 H27B 108.3
C27 C28 H28A 109.5
C27 C28 H28B 109.5
H28A C28 H28B 109.5
C27 C28 H28C 109.5
H28A C28 H28C 109.5
H28B C28 H28C 109.5

loop_
_geom_bond_atom_site_label_1
_geom_bond_atom_site_label_2
_geom_bond_distance
N1 C14 1.462(3)
N1 C17 1.468(3)
N1 C13 1.474(3)
O1 C18 1.232(3)
F1 C3 1.359(3)
C1 C6 1.374(4)
C1 C2 1.385(4)
C1 H1A 0.9300
N2 C18 1.362(3)
N2 C16 1.460(3)
N2 C15 1.460(3)
O2 C27 1.368(4)
O2 C24 1.412(4)
F2 C10 1.361(4)
C2 C3 1.356(5)
C2 H2A 0.9300
C3 C4 1.360(4)
C4 C5 1.387(4)
C4 H4A 0.9300
C5 C6 1.375(4)
C5 H5A 0.9300
C6 C13 1.528(4)
C7 C8 1.384(4)
C7 C12 1.388(4)
C7 C13 1.513(4)
C8 C9 1.376(4)
C8 H8A 0.9300
C9 C10 1.357(5)
C9 H9A 0.9300
C10 C11 1.344(6)
C11 C12 1.389(5)
C11 H11A 0.9300
C12 H12A 0.9300
C13 H13A 0.9800
C14 C15 1.509(4)
C14 H14A 0.9700
C14 H14B 0.9700
C15 H15A 0.9700
C15 H15B 0.9700
C16 C17 1.513(4)
C16 H16A 0.9700
C16 H16B 0.9700
C17 H17A 0.9700
C17 H17B 0.9700
C18 C19 1.477(4)
C19 C20 1.332(4)
C19 H19A 0.9300
C20 C21 1.447(4)
C20 H20A 0.9300
C21 C26 1.383(4)
C21 C22 1.388(4)
C22 C23 1.361(4)
C22 H22A 0.9300
C23 C24 1.344(5)
C23 H23A 0.9300
C24 C25 1.374(4)
C25 C26 1.421(4)
C25 H25A 0.9300
C26 H26A 0.9300
C27 C28 1.515(5)
C27 H27A 0.9700
C27 H27B 0.9700
C28 H28A 0.9600
C28 H28B 0.9600
C28 H28C 0.9600

loop_
_geom_hbond_atom_site_label_D
_geom_hbond_atom_site_label_H
_geom_hbond_atom_site_label_A
_geom_hbond_site_symmetry_A
_geom_hbond_distance_DH
_geom_hbond_distance_HA
_geom_hbond_distance_DA
_geom_hbond_angle_DHA
C9 H9A O1 3_665 0.93 2.60 3.422(4) 148

loop_
_geom_torsion_atom_site_label_1
_geom_torsion_atom_site_label_2
_geom_torsion_atom_site_label_3
_geom_torsion_atom_site_label_4
_geom_torsion
C6 C1 C2 C3 -0.4(5)
C1 C2 C3 F1 -179.8(3)
C1 C2 C3 C4 0.1(5)
C2 C3 C4 C5 -0.2(5)
F1 C3 C4 C5 179.7(3)
C3 C4 C5 C6 0.6(5)
C2 C1 C6 C5 0.8(5)
C2 C1 C6 C13 178.1(3)
C4 C5 C6 C1 -0.8(5)
C4 C5 C6 C13 -178.2(3)
C12 C7 C8 C9 0.7(4)
C13 C7 C8 C9 177.8(3)
C7 C8 C9 C10 -2.5(5)
C8 C9 C10 C11 2.6(5)
C8 C9 C10 F2 -179.6(3)
C9 C10 C11 C12 -1.0(6)
F2 C10 C11 C12 -178.8(3)
C8 C7 C12 C11 1.0(5)
C13 C7 C12 C11 -176.2(3)
C10 C11 C12 C7 -0.9(5)
C14 N1 C13 C7 56.2(3)
C17 N1 C13 C7 177.0(2)
C14 N1 C13 C6 178.3(2)
C17 N1 C13 C6 -60.8(3)
C8 C7 C13 N1 37.2(4)
C12 C7 C13 N1 -145.8(3)
C8 C7 C13 C6 -86.5(3)
C12 C7 C13 C6 90.6(3)
C1 C6 C13 N1 129.6(3)
C5 C6 C13 N1 -53.1(4)
C1 C6 C13 C7 -105.5(3)
C5 C6 C13 C7 71.8(3)
C17 N1 C14 C15 59.8(3)
C13 N1 C14 C15 -178.5(2)
C18 N2 C15 C14 -111.9(3)
C16 N2 C15 C14 56.4(3)
N1 C14 C15 N2 -59.3(3)
C18 N2 C16 C17 112.2(3)
C15 N2 C16 C17 -55.1(3)
C14 N1 C17 C16 -58.4(3)
C13 N1 C17 C16 178.8(2)
N2 C16 C17 N1 56.5(3)
C16 N2 C18 O1 -174.4(3)
C15 N2 C18 O1 -8.1(4)
C16 N2 C18 C19 5.6(4)
C15 N2 C18 C19 171.8(2)
O1 C18 C19 C20 11.4(4)
N2 C18 C19 C20 -168.6(3)
C18 C19 C20 C21 177.2(3)
C19 C20 C21 C26 1.1(5)
C19 C20 C21 C22 -178.0(3)
C26 C21 C22 C23 -1.2(5)
C20 C21 C22 C23 178.1(3)
C21 C22 C23 C24 1.1(5)
C22 C23 C24 C25 -0.1(5)
C22 C23 C24 O2 -179.4(3)
C27 O2 C24 C23 171.0(3)
C27 O2 C24 C25 -8.4(4)
C23 C24 C25 C26 -0.7(5)
O2 C24 C25 C26 178.6(3)
C22 C21 C26 C25 0.4(4)
C20 C21 C26 C25 -178.8(3)
C24 C25 C26 C21 0.5(4)
C24 O2 C27 C28 -170.2(3)

loop_
_cod_related_entry_id
_cod_related_entry_database
_cod_related_entry_code
1 ChemSpider 30657226
